data_2310588
loop_
_publ_author_name
'Gomes de Mesquita, A.H.'

_publ_section_title
;
 The structure of a silicone carbide polytype 24R
;
_journal_name_full 'Acta Crystallographica (1,1948-23,1967)'
_journal_page_first 128
_journal_page_last 128
_journal_volume 18
_journal_year 1965
_chemical_formula_sum 'C Si'
_chemical_name_systematic 'Si C'
_space_group_IT_number 160
_symmetry_space_group_name_Hall 'R 3 -2"'
_symmetry_space_group_name_H-M 'R 3 m :H'
_cell_angle_alpha 90
_cell_angle_beta 90
_cell_angle_gamma 120
_cell_formula_units_Z 24
_cell_length_a 3.082
_cell_length_b 3.082
_cell_length_c 60.49
_cell_volume 497.599
_citation_journal_id_ASTM ACCRA9
_cod_data_source_file GomesdeMesquita_ACCRA9_1965_1858.cif
_cod_data_source_block C1Si1
_cod_original_formula_sum 'C1 Si1'
_cod_database_code 2310588

loop_
_symmetry_equiv_pos_as_xyz
x,y,z
-y,x-y,z
-x+y,-x,z
-y,-x,z
x,x-y,z
-x+y,y,z
x+2/3,y+1/3,z+1/3
-y+2/3,x-y+1/3,z+1/3
-x+y+2/3,-x+1/3,z+1/3
-y+2/3,-x+1/3,z+1/3
x+2/3,x-y+1/3,z+1/3
-x+y+2/3,y+1/3,z+1/3
x+1/3,y+2/3,z+2/3
-y+1/3,x-y+2/3,z+2/3
-x+y+1/3,-x+2/3,z+2/3
-y+1/3,-x+2/3,z+2/3
x+1/3,x-y+2/3,z+2/3
-x+y+1/3,y+2/3,z+2/3

loop_
_atom_site_label
_atom_site_type_symbol
_atom_site_fract_x
_atom_site_fract_y
_atom_site_fract_z
_atom_site_occupancy
_atom_site_U_iso_or_equiv
Si2 Si+4 0 0 0.125 1 0.0
C1 C-4 0 0 0.031 1 0.0
C3 C-4 0 0 0.281 1 0.0
Si1 Si+4 0 0 0 1 0.0
C6 C-4 0 0 0.656 1 0.0
Si3 Si+4 0 0 0.25 1 0.0
Si5 Si+4 0 0 0.5 1 0.0
Si6 Si+4 0 0 0.625 1 0.0
Si7 Si+4 0 0 0.708 1 0.0
C5 C-4 0 0 0.531 1 0.0
C7 C-4 0 0 0.74 1 0.0
Si8 Si+4 0 0 0.875 1 0.0
C4 C-4 0 0 0.448 1 0.0
C8 C-4 0 0 0.906 1 0.0
Si4 Si+4 0 0 0.417 1 0.0
C2 C-4 0 0 0.156 1 0.0
